data_4065499
loop_
_publ_author_name
'Carmona, Daniel'
'Viguri, Fernando'
'Asenjo, Ainara'
'Lamata, M. Pilar'
'Lahoz, Fernando'
'Garc\?\'ia-Ordu\~na, Pilar'
'Oro, L. A.'

_publ_section_title
;
 Enantioselective Catalysts for the Diels--Alder Reaction between
 Methacrolein and Cyclopentadiene Based on the Chiral Fragment
 (\h5-C5Me5)M(chiral diphosphane) (M = Rh, Ir)
;
_journal_issue 24
_journal_name_full Organometallics
_journal_page_first 6661
_journal_paper_doi 10.1021/om200859z
_journal_volume 30
_journal_year 2011
_chemical_absolute_configuration rmad
_chemical_formula_moiety 'C47 H51 O P2 Rh, 2(F6 Sb), 2(C6 H14)'
_chemical_formula_sum 'C59 H79 F12 O P2 Rh Sb2'
_chemical_formula_weight 1440.57
_chemical_name_systematic
;
 ?
;
_space_group_IT_number 19
_symmetry_cell_setting orthorhombic
_symmetry_space_group_name_Hall 'P 2ac 2ab'
_symmetry_space_group_name_H-M 'P 21 21 21'
_atom_sites_solution_hydrogens geom
_atom_sites_solution_primary direct
_atom_sites_solution_secondary difmap
_audit_creation_method SHELXL-97
_cell_angle_alpha 90.00
_cell_angle_beta 90.00
_cell_angle_gamma 90.00
_cell_formula_units_Z 4
_cell_length_a 11.1778(14)
_cell_length_b 15.922(2)
_cell_length_c 30.769(4)
_cell_measurement_reflns_used 5473
_cell_measurement_temperature 100(2)
_cell_measurement_theta_max 23.607
_cell_measurement_theta_min 2.226
_cell_volume 5476.0(12)
_computing_cell_refinement 'APEX2 v2008, Bruker AXS'
_computing_data_collection 'APEX2 v2008, Bruker AXS'
_computing_data_reduction 'APEX2 v2008, Bruker AXS'
_computing_molecular_graphics 'XP program, SHELXTL v6.12, Bruker2000'
_computing_publication_material 'XCIF program, SHELXTLv6.12, BrukerAXS'
_computing_structure_refinement 'SHELXL-97 (Sheldrick, 1997)'
_computing_structure_solution 'DIRDIF (Beurskens, 2008)'
_diffrn_ambient_temperature 100(2)
_diffrn_measured_fraction_theta_full 0.997
_diffrn_measured_fraction_theta_max 0.997
_diffrn_measurement_device_type 'Bruker APEX CCD system'
_diffrn_measurement_method 'narrow \w frames'
_diffrn_radiation_monochromator graphite
_diffrn_radiation_source 'fine-focus sealed tube'
_diffrn_radiation_type MoK\a
_diffrn_radiation_wavelength 0.71073
_diffrn_reflns_av_R_equivalents 0.0713
_diffrn_reflns_av_sigmaI/netI 0.0963
_diffrn_reflns_limit_h_max 13
_diffrn_reflns_limit_h_min -13
_diffrn_reflns_limit_k_max 19
_diffrn_reflns_limit_k_min -19
_diffrn_reflns_limit_l_max 38
_diffrn_reflns_limit_l_min -38
_diffrn_reflns_number 31927
_diffrn_reflns_theta_full 26.41
_diffrn_reflns_theta_max 26.41
_diffrn_reflns_theta_min 1.32
_exptl_absorpt_coefficient_mu 1.419
_exptl_absorpt_correction_T_max 0.867
_exptl_absorpt_correction_T_min 0.663
_exptl_absorpt_correction_type multi-scan
_exptl_absorpt_process_details
; 
 SADABS: Area-Detector Absorption Correction. (1996) Bruker-AXS 
 within APEX2 package.                    
;
_exptl_crystal_colour orange
_exptl_crystal_density_diffrn 1.747
_exptl_crystal_density_method 'not measured'
_exptl_crystal_description prism
_exptl_crystal_F_000 2904
_exptl_crystal_size_max 0.18
_exptl_crystal_size_mid 0.13
_exptl_crystal_size_min 0.10
_platon_squeeze_details
;
 The unit cell contains 12 hexane molecules which have been treated as a 
 diffuse contribution to the overall scattering without specific atom positions
 by SQUEEZE/PLATON
;
_refine_diff_density_max 2.031
_refine_diff_density_min -1.581
_refine_diff_density_rms 0.148
_refine_ls_abs_structure_details 'Flack H D (1983), Acta Cryst. A39, 876-881'
_refine_ls_abs_structure_Flack 0.005(34)
_refine_ls_extinction_method none
_refine_ls_goodness_of_fit_ref 1.000
_refine_ls_hydrogen_treatment constr
_refine_ls_matrix_type full
_refine_ls_number_parameters 592
_refine_ls_number_reflns 11188
_refine_ls_number_restraints 0
_refine_ls_restrained_S_all 1.000
_refine_ls_R_factor_all 0.0994
_refine_ls_R_factor_gt 0.0667
_refine_ls_shift/su_max 0.001
_refine_ls_shift/su_mean 0.000
_refine_ls_structure_factor_coef Fsqd
_refine_ls_weighting_details 'calc w=1/[\s^2^(Fo^2^)+(0.0977P)^2^+0.0000P] where P=(Fo^2^+2Fc^2^)/3'
_refine_ls_weighting_scheme calc
_refine_ls_wR_factor_gt 0.1596
_refine_ls_wR_factor_ref 0.1749
_reflns_number_gt 7497
_reflns_number_total 11188
_reflns_threshold_expression >2sigma(I)
_cod_data_source_file om200859z_si_002.cif
_cod_data_source_block comp13
_cod_depositor_comments
;
The following automatic conversions were performed:

'_symmetry_cell_setting' value 'Orthorhombic' changed to
'orthorhombic' according to
/home/saulius/struct/CIF-dictionaries/cif_core.dic dictionary named
'cif_core.dic' version 2.4.1 from 2010-06-29.

Automatic conversion script
Id: cif_fix_values 1715 2011-07-08 13:25:40Z adriana 
;
_cod_original_cell_volume 5476.1(12)
_cod_database_code 4065499

loop_
_symmetry_equiv_pos_as_xyz
'x, y, z'
'x+1/2, -y+1/2, -z'
'-x, y+1/2, -z+1/2'
'-x+1/2, -y, z+1/2'

loop_
_atom_site_label
_atom_site_type_symbol
_atom_site_fract_x
_atom_site_fract_y
_atom_site_fract_z
_atom_site_U_iso_or_equiv
_atom_site_adp_type
_atom_site_occupancy
_atom_site_symmetry_multiplicity
_atom_site_calc_flag
_atom_site_refinement_flags
Rh Rh 0.83389(7) 0.93817(4) 0.83670(2) 0.02954(18) Uani 1 1 d .
P1 P 1.0102(2) 0.92884(16) 0.87692(8) 0.0331(6) Uani 1 1 d .
P2 P 0.9241(2) 0.83115(15) 0.79497(7) 0.0307(6) Uani 1 1 d .
O O 0.7706(6) 0.8384(4) 0.8786(2) 0.0319(15) Uani 1 1 d .
C1 C 0.7234(9) 1.0456(6) 0.8586(3) 0.036(2) Uani 1 1 d .
C2 C 0.8153(9) 1.0769(5) 0.8346(3) 0.035(2) Uani 1 1 d .
C3 C 0.8138(9) 1.0413(5) 0.7921(3) 0.037(2) Uani 1 1 d .
C4 C 0.7041(10) 0.9924(6) 0.7881(3) 0.039(2) Uani 1 1 d .
C5 C 0.6534(9) 0.9938(5) 0.8292(3) 0.033(2) Uani 1 1 d .
C6 C 0.6863(10) 1.0697(7) 0.9035(3) 0.046(3) Uani 1 1 d .
H6A H 0.7518 1.0999 0.9178 0.069 Uiso 1 1 calc R
H6B H 0.6672 1.0190 0.9202 0.069 Uiso 1 1 calc R
H6C H 0.6156 1.1060 0.9021 0.069 Uiso 1 1 calc R
C7 C 0.8987(11) 1.1468(6) 0.8492(3) 0.042(3) Uani 1 1 d .
H7A H 0.8771 1.1645 0.8787 0.062 Uiso 1 1 calc R
H7B H 0.8914 1.1946 0.8293 0.062 Uiso 1 1 calc R
H7C H 0.9814 1.1263 0.8490 0.062 Uiso 1 1 calc R
C8 C 0.8853(11) 1.0674(6) 0.7540(3) 0.045(3) Uani 1 1 d .
H8A H 0.8360 1.1022 0.7348 0.067 Uiso 1 1 calc R
H8B H 0.9126 1.0175 0.7382 0.067 Uiso 1 1 calc R
H8C H 0.9548 1.0998 0.7638 0.067 Uiso 1 1 calc R
C9 C 0.6492(11) 0.9572(6) 0.7475(3) 0.046(3) Uani 1 1 d .
H9A H 0.6180 0.9009 0.7534 0.069 Uiso 1 1 calc R
H9B H 0.7101 0.9541 0.7246 0.069 Uiso 1 1 calc R
H9C H 0.5838 0.9938 0.7379 0.069 Uiso 1 1 calc R
C10 C 0.5379(9) 0.9480(6) 0.8417(4) 0.044(3) Uani 1 1 d .
H10A H 0.4691 0.9780 0.8295 0.065 Uiso 1 1 calc R
H10B H 0.5309 0.9460 0.8734 0.065 Uiso 1 1 calc R
H10C H 0.5399 0.8906 0.8302 0.065 Uiso 1 1 calc R
C11 C 1.1279(9) 1.0026(6) 0.8645(3) 0.033(2) Uani 1 1 d .
C12 C 1.1467(11) 1.0295(7) 0.8214(4) 0.049(3) Uani 1 1 d .
H12 H 1.0974 1.0068 0.7991 0.059 Uiso 1 1 calc R
C13 C 1.2320(11) 1.0863(7) 0.8101(4) 0.051(3) Uani 1 1 d .
H13 H 1.2392 1.1067 0.7812 0.061 Uiso 1 1 calc R
C14 C 1.3100(11) 1.1138(7) 0.8439(5) 0.057(3) Uani 1 1 d .
H14 H 1.3771 1.1480 0.8370 0.069 Uiso 1 1 calc R
C15 C 1.2896(11) 1.0923(7) 0.8841(4) 0.053(3) Uani 1 1 d .
H15 H 1.3342 1.1190 0.9065 0.064 Uiso 1 1 calc R
C16 C 1.2087(9) 1.0342(7) 0.8953(3) 0.038(2) Uani 1 1 d .
H16 H 1.2059 1.0143 0.9244 0.046 Uiso 1 1 calc R
C17 C 0.9854(10) 0.9345(7) 0.9336(3) 0.041(2) Uani 1 1 d .
C18 C 0.9674(10) 1.0161(7) 0.9537(3) 0.042(3) Uani 1 1 d .
H18 H 0.9765 1.0663 0.9374 0.050 Uiso 1 1 calc R
C19 C 0.9359(13) 1.0187(8) 0.9986(5) 0.071(4) Uani 1 1 d .
H19 H 0.9244 1.0720 1.0118 0.086 Uiso 1 1 calc R
C20 C 0.9211(12) 0.9473(8) 1.0241(3) 0.058(3) Uani 1 1 d .
H20 H 0.8969 0.9513 1.0536 0.070 Uiso 1 1 calc R
C21 C 0.9439(11) 0.8673(9) 1.0041(3) 0.054(3) Uani 1 1 d .
H21 H 0.9393 0.8176 1.0211 0.065 Uiso 1 1 calc R
C22 C 0.9726(10) 0.8619(7) 0.9602(3) 0.046(3) Uani 1 1 d .
H22 H 0.9839 0.8080 0.9476 0.056 Uiso 1 1 calc R
C23 C 0.8469(10) 0.7330(6) 0.8020(3) 0.040(2) Uani 1 1 d .
C24 C 0.7254(10) 0.7276(7) 0.7955(3) 0.041(2) Uani 1 1 d .
H24 H 0.6834 0.7771 0.7874 0.049 Uiso 1 1 calc R
C25 C 0.6595(14) 0.6520(7) 0.8002(3) 0.056(3) Uani 1 1 d .
H25 H 0.5758 0.6498 0.7948 0.067 Uiso 1 1 calc R
C26 C 0.7252(15) 0.5792(7) 0.8133(4) 0.061(4) Uani 1 1 d .
H26 H 0.6859 0.5266 0.8162 0.073 Uiso 1 1 calc R
C27 C 0.8417(13) 0.5855(6) 0.8215(4) 0.050(3) Uani 1 1 d .
H27 H 0.8826 0.5368 0.8314 0.060 Uiso 1 1 calc R
C28 C 0.9083(10) 0.6601(6) 0.8164(3) 0.038(2) Uani 1 1 d .
H28 H 0.9916 0.6615 0.8224 0.046 Uiso 1 1 calc R
C29 C 0.9400(10) 0.8390(6) 0.7361(3) 0.039(3) Uani 1 1 d .
C30 C 0.8507(10) 0.8104(6) 0.7090(3) 0.039(2) Uani 1 1 d .
H30 H 0.7812 0.7851 0.7210 0.047 Uiso 1 1 calc R
C31 C 0.8626(9) 0.8188(6) 0.6630(4) 0.041(2) Uani 1 1 d .
H31 H 0.7978 0.8039 0.6445 0.050 Uiso 1 1 calc R
C32 C 0.9673(12) 0.8484(6) 0.6451(4) 0.050(3) Uani 1 1 d .
H32 H 0.9761 0.8523 0.6145 0.060 Uiso 1 1 calc R
C33 C 1.0626(12) 0.8732(5) 0.6732(3) 0.049(3) Uani 1 1 d .
H33 H 1.1362 0.8920 0.6612 0.059 Uiso 1 1 calc R
C34 C 1.0485(10) 0.8702(5) 0.7169(3) 0.040(2) Uani 1 1 d .
H34 H 1.1115 0.8890 0.7352 0.047 Uiso 1 1 calc R
C35 C 1.0743(10) 0.8149(7) 0.8149(3) 0.038(2) Uani 1 1 d .
H35A H 1.1036 0.7586 0.8065 0.046 Uiso 1 1 calc R
H35B H 1.1291 0.8577 0.8027 0.046 Uiso 1 1 calc R
C36 C 1.0690(10) 0.8228(6) 0.8652(3) 0.037(2) Uani 1 1 d .
H36 H 1.0101 0.7807 0.8763 0.044 Uiso 1 1 calc R
C37 C 1.1920(9) 0.8037(6) 0.8860(3) 0.032(2) Uani 1 1 d .
H37A H 1.2540 0.8388 0.8720 0.039 Uiso 1 1 calc R
H37B H 1.1894 0.8186 0.9172 0.039 Uiso 1 1 calc R
C38 C 0.7273(10) 0.8401(7) 0.9162(3) 0.042(3) Uani 1 1 d .
H38 H 0.7162 0.8934 0.9295 0.051 Uiso 1 1 calc R
C39 C 0.6945(11) 0.7689(8) 0.9397(4) 0.053(3) Uani 1 1 d .
C40 C 0.6779(14) 0.7765(10) 0.9811(4) 0.077(4) Uani 1 1 d .
H40A H 0.6882 0.8296 0.9947 0.092 Uiso 1 1 calc R
H40B H 0.6555 0.7290 0.9979 0.092 Uiso 1 1 calc R
C41 C 0.6909(13) 0.6847(7) 0.9137(4) 0.065(4) Uani 1 1 d .
H41A H 0.7682 0.6756 0.8995 0.097 Uiso 1 1 calc R
H41B H 0.6277 0.6875 0.8917 0.097 Uiso 1 1 calc R
H41C H 0.6744 0.6381 0.9337 0.097 Uiso 1 1 calc R
C50 C 1.2259(9) 0.7118(6) 0.8815(3) 0.033(2) Uani 1 1 d .
C51 C 1.1515(11) 0.6488(7) 0.8986(3) 0.047(3) Uani 1 1 d .
H51 H 1.0833 0.6635 0.9154 0.056 Uiso 1 1 calc R
C52 C 1.1776(12) 0.5682(7) 0.8911(3) 0.053(3) Uani 1 1 d .
H52 H 1.1244 0.5266 0.9019 0.064 Uiso 1 1 calc R
C53 C 1.2787(11) 0.5417(7) 0.8682(3) 0.045(3) Uani 1 1 d .
H53 H 1.2984 0.4839 0.8652 0.054 Uiso 1 1 calc R
C54 C 1.3454(12) 0.6015(8) 0.8507(4) 0.055(3) Uani 1 1 d .
H54 H 1.4107 0.5855 0.8328 0.066 Uiso 1 1 calc R
C55 C 1.3239(11) 0.6891(6) 0.8576(3) 0.044(3) Uani 1 1 d .
H55 H 1.3763 0.7303 0.8459 0.053 Uiso 1 1 calc R
Sb1 Sb 0.89838(7) 0.73461(4) 0.28178(2) 0.04022(19) Uani 1 1 d .
F1 F 0.8527(7) 0.6235(4) 0.2898(3) 0.073(2) Uani 1 1 d .
F2 F 0.9413(6) 0.8467(4) 0.2733(3) 0.063(2) Uani 1 1 d .
F3 F 0.8502(7) 0.7612(5) 0.3373(2) 0.077(2) Uani 1 1 d .
F4 F 0.9499(7) 0.7093(4) 0.2257(2) 0.0603(19) Uani 1 1 d .
F5 F 0.7448(6) 0.7588(4) 0.2604(2) 0.0613(19) Uani 1 1 d .
F6 F 1.0509(6) 0.7109(4) 0.3010(2) 0.0584(18) Uani 1 1 d .
Sb2 Sb 0.42174(10) 0.95100(7) 0.99990(3) 0.0763(3) Uani 1 1 d .
F7 F 0.4406(8) 0.8406(5) 1.0215(3) 0.082(2) Uani 1 1 d .
F8 F 0.4073(12) 1.0618(6) 0.9775(3) 0.121(4) Uani 1 1 d .
F9 F 0.5844(8) 0.9684(6) 1.0038(3) 0.097(3) Uani 1 1 d .
F10 F 0.2570(8) 0.9350(7) 0.9948(3) 0.096(3) Uani 1 1 d .
F11 F 0.4146(10) 0.9936(7) 1.0564(3) 0.112(3) Uani 1 1 d .
F12 F 0.4391(8) 0.9095(6) 0.9430(3) 0.090(3) Uani 1 1 d .

loop_
_atom_site_aniso_label
_atom_site_aniso_U_11
_atom_site_aniso_U_22
_atom_site_aniso_U_33
_atom_site_aniso_U_23
_atom_site_aniso_U_13
_atom_site_aniso_U_12
Rh 0.0420(4) 0.0228(3) 0.0239(3) 0.0020(3) 0.0012(3) 0.0018(3)
P1 0.0427(15) 0.0310(13) 0.0256(12) 0.0017(10) 0.0005(10) 0.0025(12)
P2 0.0418(16) 0.0223(12) 0.0280(12) -0.0027(9) 0.0023(10) 0.0051(11)
O 0.041(4) 0.026(3) 0.029(3) 0.002(3) 0.008(3) 0.009(3)
C1 0.045(6) 0.014(5) 0.048(6) 0.007(4) 0.000(5) 0.010(4)
C2 0.052(6) 0.017(4) 0.035(5) 0.011(4) -0.010(5) 0.009(4)
C3 0.044(6) 0.017(4) 0.051(6) -0.008(4) 0.007(5) 0.010(4)
C4 0.058(7) 0.026(5) 0.032(5) 0.006(4) -0.005(5) -0.001(5)
C5 0.055(7) 0.020(4) 0.025(5) -0.005(4) -0.003(4) 0.008(4)
C6 0.055(7) 0.047(6) 0.038(5) -0.012(5) 0.004(5) -0.025(6)
C7 0.059(7) 0.018(5) 0.047(6) 0.003(4) -0.019(6) 0.000(5)
C8 0.068(8) 0.025(5) 0.040(5) 0.022(4) -0.003(5) -0.004(5)
C9 0.071(8) 0.037(6) 0.030(5) 0.009(4) -0.008(5) 0.009(6)
C10 0.035(6) 0.036(6) 0.061(7) -0.002(5) 0.008(5) 0.005(5)
C11 0.034(6) 0.021(5) 0.045(6) 0.008(4) 0.000(4) -0.003(4)
C12 0.067(8) 0.035(6) 0.044(6) 0.004(5) 0.003(5) -0.005(6)
C13 0.062(8) 0.042(7) 0.048(7) 0.016(5) 0.022(6) -0.010(6)
C14 0.048(8) 0.039(6) 0.085(10) 0.008(6) 0.007(7) 0.008(6)
C15 0.049(7) 0.038(6) 0.073(9) -0.004(6) -0.007(6) -0.003(5)
C16 0.028(5) 0.047(6) 0.040(6) 0.006(5) 0.005(4) -0.015(5)
C17 0.047(6) 0.027(5) 0.048(6) 0.004(5) -0.006(5) 0.007(5)
C18 0.058(8) 0.049(6) 0.018(5) -0.001(4) -0.006(4) 0.005(5)
C19 0.083(11) 0.052(8) 0.079(9) -0.026(7) -0.016(8) 0.004(7)
C20 0.081(9) 0.072(8) 0.021(5) 0.005(5) -0.011(5) -0.008(8)
C21 0.058(8) 0.074(9) 0.030(6) 0.002(6) 0.010(5) 0.012(7)
C22 0.054(8) 0.051(7) 0.034(6) 0.008(5) 0.015(5) 0.014(6)
C23 0.056(7) 0.033(5) 0.030(5) -0.001(4) 0.012(5) 0.004(5)
C24 0.059(7) 0.033(6) 0.030(5) 0.005(4) 0.008(5) 0.004(5)
C25 0.095(10) 0.043(6) 0.031(5) -0.007(5) -0.004(6) -0.008(7)
C26 0.107(12) 0.021(6) 0.054(7) 0.004(5) -0.003(7) -0.010(6)
C27 0.077(9) 0.011(5) 0.063(7) 0.004(4) 0.002(7) -0.003(5)
C28 0.040(6) 0.034(5) 0.041(5) -0.002(4) 0.013(5) 0.011(5)
C29 0.051(7) 0.028(5) 0.038(5) -0.001(4) 0.008(5) 0.018(5)
C30 0.042(6) 0.048(6) 0.027(5) 0.001(4) 0.003(4) -0.010(5)
C31 0.043(7) 0.037(6) 0.044(6) -0.002(5) -0.011(5) -0.001(5)
C32 0.079(9) 0.020(5) 0.050(7) -0.009(5) -0.004(6) 0.011(5)
C33 0.084(9) 0.012(5) 0.051(7) -0.007(4) 0.017(6) -0.009(5)
C34 0.063(7) 0.018(4) 0.037(5) -0.002(4) -0.003(5) -0.011(4)
C35 0.049(7) 0.044(6) 0.022(4) -0.002(4) 0.003(4) 0.005(5)
C36 0.053(7) 0.034(5) 0.024(5) 0.005(4) 0.005(4) 0.010(5)
C37 0.032(6) 0.036(5) 0.028(5) 0.003(4) 0.001(4) 0.001(4)
C38 0.058(7) 0.037(6) 0.031(6) 0.004(4) 0.004(5) -0.007(5)
C39 0.070(9) 0.051(7) 0.038(6) 0.009(5) 0.008(5) -0.006(6)
C40 0.093(11) 0.079(10) 0.058(8) 0.034(7) 0.005(8) -0.003(9)
C41 0.089(11) 0.045(7) 0.061(8) 0.007(6) 0.001(7) -0.017(7)
C50 0.035(6) 0.032(5) 0.031(5) 0.007(4) -0.004(4) 0.001(4)
C51 0.062(8) 0.052(7) 0.026(5) 0.006(5) 0.007(5) 0.019(6)
C52 0.081(9) 0.032(6) 0.047(6) 0.002(5) -0.010(6) 0.017(7)
C53 0.056(7) 0.039(6) 0.038(6) 0.003(5) -0.004(5) -0.009(5)
C54 0.071(9) 0.052(7) 0.042(6) -0.015(5) 0.013(6) 0.021(7)
C55 0.060(8) 0.031(6) 0.042(6) 0.000(4) 0.019(6) -0.007(5)
Sb1 0.0481(4) 0.0293(3) 0.0432(4) -0.0063(3) -0.0007(3) 0.0034(3)
F1 0.072(5) 0.036(4) 0.111(6) 0.004(4) 0.009(5) 0.012(3)
F2 0.050(4) 0.032(3) 0.105(6) -0.006(4) 0.017(4) -0.001(3)
F3 0.083(5) 0.085(5) 0.062(4) -0.009(4) 0.005(4) 0.046(4)
F4 0.087(5) 0.052(4) 0.042(4) 0.000(3) 0.009(3) 0.018(4)
F5 0.045(4) 0.051(4) 0.088(5) -0.009(4) -0.009(3) 0.003(3)
F6 0.059(4) 0.053(4) 0.063(4) -0.024(3) -0.006(3) 0.017(3)
Sb2 0.0775(7) 0.0939(8) 0.0576(5) 0.0283(5) -0.0117(5) -0.0069(6)
F7 0.080(6) 0.089(6) 0.076(5) 0.022(4) -0.017(4) 0.002(5)
F8 0.187(11) 0.079(6) 0.096(6) 0.021(5) -0.012(7) -0.002(8)
F9 0.089(6) 0.113(7) 0.090(6) 0.043(5) -0.028(5) -0.019(6)
F10 0.080(6) 0.129(8) 0.080(6) 0.060(6) -0.021(4) 0.001(6)
F11 0.119(8) 0.146(9) 0.072(5) 0.011(6) -0.001(6) 0.009(7)
F12 0.084(6) 0.109(7) 0.078(5) 0.014(5) 0.001(5) -0.005(5)

loop_
_atom_type_symbol
_atom_type_description
_atom_type_scat_dispersion_real
_atom_type_scat_dispersion_imag
_atom_type_scat_source
C C 0.0033 0.0016 'International Tables Vol C Tables 4.2.6.8 and 6.1.1.4'
H H 0.0000 0.0000 'International Tables Vol C Tables 4.2.6.8 and 6.1.1.4'
O O 0.0106 0.0060 'International Tables Vol C Tables 4.2.6.8 and 6.1.1.4'
F F 0.0171 0.0103 'International Tables Vol C Tables 4.2.6.8 and 6.1.1.4'
P P 0.1023 0.0942 'International Tables Vol C Tables 4.2.6.8 and 6.1.1.4'
Rh Rh -1.1178 0.9187 'International Tables Vol C Tables 4.2.6.8 and 6.1.1.4'
Sb Sb -0.5866 1.5461 'International Tables Vol C Tables 4.2.6.8 and 6.1.1.4'

loop_
_geom_angle_atom_site_label_1
_geom_angle_atom_site_label_2
_geom_angle_atom_site_label_3
_geom_angle
C3 Rh O 154.9(3)
C3 Rh C1 63.0(3)
O Rh C1 101.7(3)
C3 Rh C5 62.2(4)
O Rh C5 93.3(3)
C1 Rh C5 38.3(3)
C3 Rh C2 38.0(3)
O Rh C2 135.8(3)
C1 Rh C2 35.7(4)
C5 Rh C2 60.9(4)
C3 Rh C4 38.6(4)
O Rh C4 117.7(3)
C1 Rh C4 63.1(4)
C5 Rh C4 36.1(3)
C2 Rh C4 62.6(3)
C3 Rh P1 118.4(3)
O Rh P1 85.04(19)
C1 Rh P1 111.0(3)
C5 Rh P1 148.2(2)
C2 Rh P1 99.1(3)
C4 Rh P1 156.9(3)
C3 Rh P2 104.4(2)
O Rh P2 86.19(17)
C1 Rh P2 164.0(3)
C5 Rh P2 128.4(2)
C2 Rh P2 137.9(3)
C4 Rh P2 101.0(3)
P1 Rh P2 83.20(9)
C17 P1 C11 106.8(5)
C17 P1 C36 107.2(4)
C11 P1 C36 107.1(5)
C17 P1 Rh 112.8(4)
C11 P1 Rh 117.5(3)
C36 P1 Rh 104.8(4)
C23 P2 C35 106.3(5)
C23 P2 C29 103.0(5)
C35 P2 C29 104.9(5)
C23 P2 Rh 110.9(3)
C35 P2 Rh 108.4(3)
C29 P2 Rh 122.2(3)
C38 O Rh 131.2(6)
C2 C1 C5 106.1(9)
C2 C1 C6 128.2(9)
C5 C1 C6 124.9(9)
C2 C1 Rh 72.4(5)
C5 C1 Rh 70.9(5)
C6 C1 Rh 129.4(7)
C1 C2 C3 110.0(9)
C1 C2 C7 124.8(9)
C3 C2 C7 124.8(9)
C1 C2 Rh 71.9(5)
C3 C2 Rh 68.4(5)
C7 C2 Rh 131.5(7)
C2 C3 C4 107.5(9)
C2 C3 C8 127.5(9)
C4 C3 C8 122.6(9)
C2 C3 Rh 73.6(5)
C4 C3 Rh 74.6(5)
C8 C3 Rh 131.6(7)
C5 C4 C3 104.9(8)
C5 C4 C9 126.8(10)
C3 C4 C9 127.8(9)
C5 C4 Rh 70.4(6)
C3 C4 Rh 66.9(5)
C9 C4 Rh 132.3(7)
C4 C5 C1 110.9(9)
C4 C5 C10 124.5(9)
C1 C5 C10 124.6(9)
C4 C5 Rh 73.5(6)
C1 C5 Rh 70.9(6)
C10 C5 Rh 123.4(6)
C1 C6 H6A 109.5
C1 C6 H6B 109.5
H6A C6 H6B 109.5
C1 C6 H6C 109.5
H6A C6 H6C 109.5
H6B C6 H6C 109.5
C2 C7 H7A 109.5
C2 C7 H7B 109.5
H7A C7 H7B 109.5
C2 C7 H7C 109.5
H7A C7 H7C 109.5
H7B C7 H7C 109.5
C3 C8 H8A 109.5
C3 C8 H8B 109.5
H8A C8 H8B 109.5
C3 C8 H8C 109.5
H8A C8 H8C 109.5
H8B C8 H8C 109.5
C4 C9 H9A 109.5
C4 C9 H9B 109.5
H9A C9 H9B 109.5
C4 C9 H9C 109.5
H9A C9 H9C 109.5
H9B C9 H9C 109.5
C5 C10 H10A 109.5
C5 C10 H10B 109.5
H10A C10 H10B 109.5
C5 C10 H10C 109.5
H10A C10 H10C 109.5
H10B C10 H10C 109.5
C16 C11 C12 115.5(9)
C16 C11 P1 124.1(7)
C12 C11 P1 120.4(8)
C13 C12 C11 123.2(11)
C13 C12 H12 118.4
C11 C12 H12 118.4
C12 C13 C14 116.6(11)
C12 C13 H13 121.7
C14 C13 H13 121.7
C15 C14 C13 120.2(12)
C15 C14 H14 119.9
C13 C14 H14 119.9
C14 C15 C16 123.0(12)
C14 C15 H15 118.5
C16 C15 H15 118.5
C15 C16 C11 120.6(10)
C15 C16 H16 119.7
C11 C16 H16 119.7
C22 C17 C18 117.8(9)
C22 C17 P1 122.8(8)
C18 C17 P1 119.2(8)
C19 C18 C17 118.2(10)
C19 C18 H18 120.9
C17 C18 H18 120.9
C20 C19 C18 123.5(11)
C20 C19 H19 118.2
C18 C19 H19 118.3
C19 C20 C21 117.5(10)
C19 C20 H20 121.2
C21 C20 H20 121.2
C22 C21 C20 120.8(11)
C22 C21 H21 119.6
C20 C21 H21 119.6
C21 C22 C17 122.1(11)
C21 C22 H22 118.9
C17 C22 H22 118.9
C24 C23 C28 118.2(10)
C24 C23 P2 120.7(8)
C28 C23 P2 121.1(9)
C23 C24 C25 123.4(11)
C23 C24 H24 118.3
C25 C24 H24 118.3
C24 C25 C26 116.7(13)
C24 C25 H25 121.6
C26 C25 H25 121.6
C27 C26 C25 119.7(11)
C27 C26 H26 120.2
C25 C26 H26 120.2
C26 C27 C28 124.0(10)
C26 C27 H27 118.0
C28 C27 H27 118.0
C27 C28 C23 117.9(11)
C27 C28 H28 121.0
C23 C28 H28 121.0
C30 C29 C34 118.6(9)
C30 C29 P2 120.4(8)
C34 C29 P2 120.9(8)
C29 C30 C31 120.1(9)
C29 C30 H30 120.0
C31 C30 H30 120.0
C32 C31 C30 120.4(10)
C32 C31 H31 119.8
C30 C31 H31 119.8
C31 C32 C33 119.2(10)
C31 C32 H32 120.4
C33 C32 H32 120.4
C34 C33 C32 120.3(11)
C34 C33 H33 119.8
C32 C33 H33 119.8
C33 C34 C29 121.2(10)
C33 C34 H34 119.4
C29 C34 H34 119.4
C36 C35 P2 106.9(7)
C36 C35 H35A 110.3
P2 C35 H35A 110.3
C36 C35 H35B 110.3
P2 C35 H35B 110.3
H35A C35 H35B 108.6
C37 C36 C35 111.3(8)
C37 C36 P1 114.5(7)
C35 C36 P1 106.4(7)
C37 C36 H36 108.1
C35 C36 H36 108.1
P1 C36 H36 108.1
C50 C37 C36 111.9(8)
C50 C37 H37A 109.2
C36 C37 H37A 109.2
C50 C37 H37B 109.2
C36 C37 H37B 109.2
H37A C37 H37B 107.9
O C38 C39 124.2(10)
O C38 H38 117.9
C39 C38 H38 117.9
C40 C39 C38 118.2(12)
C40 C39 C41 125.6(12)
C38 C39 C41 116.0(9)
C39 C40 H40A 120.0
C39 C40 H40B 120.0
H40A C40 H40B 120.0
C39 C41 H41A 109.5
C39 C41 H41B 109.5
H41A C41 H41B 109.5
C39 C41 H41C 109.5
H41A C41 H41C 109.5
H41B C41 H41C 109.5
C55 C50 C51 119.1(9)
C55 C50 C37 120.3(9)
C51 C50 C37 120.3(9)
C52 C51 C50 119.4(11)
C52 C51 H51 120.3
C50 C51 H51 120.3
C51 C52 C53 123.6(12)
C51 C52 H52 118.2
C53 C52 H52 118.2
C54 C53 C52 116.3(11)
C54 C53 H53 121.8
C52 C53 H53 121.8
C53 C54 C55 123.2(11)
C53 C54 H54 118.4
C55 C54 H54 118.4
C50 C55 C54 118.2(10)
C50 C55 H55 120.9
C54 C55 H55 120.9
F3 Sb1 F6 91.1(3)
F3 Sb1 F1 90.9(4)
F6 Sb1 F1 91.0(3)
F3 Sb1 F4 178.8(4)
F6 Sb1 F4 88.2(3)
F1 Sb1 F4 90.1(3)
F3 Sb1 F2 89.1(3)
F6 Sb1 F2 90.2(3)
F1 Sb1 F2 178.9(3)
F4 Sb1 F2 89.9(3)
F3 Sb1 F5 90.6(3)
F6 Sb1 F5 178.2(3)
F1 Sb1 F5 89.5(3)
F4 Sb1 F5 90.1(3)
F2 Sb1 F5 89.4(3)
F9 Sb2 F10 178.7(3)
F9 Sb2 F11 85.8(5)
F10 Sb2 F11 94.9(5)
F9 Sb2 F12 90.7(4)
F10 Sb2 F12 88.6(4)
F11 Sb2 F12 176.4(5)
F9 Sb2 F7 90.4(4)
F10 Sb2 F7 90.7(4)
F11 Sb2 F7 90.9(4)
F12 Sb2 F7 89.4(4)
F9 Sb2 F8 88.2(5)
F10 Sb2 F8 90.7(5)
F11 Sb2 F8 89.8(4)
F12 Sb2 F8 89.8(4)
F7 Sb2 F8 178.3(5)

loop_
_geom_bond_atom_site_label_1
_geom_bond_atom_site_label_2
_geom_bond_distance
Rh C3 2.151(10)
Rh O 2.163(6)
Rh C1 2.215(9)
Rh C5 2.215(10)
Rh C2 2.220(8)
Rh C4 2.255(10)
Rh P1 2.332(3)
Rh P2 2.360(2)
P1 C17 1.767(10)
P1 C11 1.804(10)
P1 C36 1.848(10)
P2 C23 1.799(11)
P2 C35 1.806(11)
P2 C29 1.825(10)
O C38 1.254(11)
C1 C2 1.360(14)
C1 C5 1.452(14)
C1 C6 1.493(13)
C2 C3 1.424(13)
C2 C7 1.519(13)
C3 C4 1.458(14)
C3 C8 1.479(14)
C4 C5 1.385(13)
C4 C9 1.500(13)
C5 C10 1.532(14)
C6 H6A 0.9800
C6 H6B 0.9800
C6 H6C 0.9800
C7 H7A 0.9800
C7 H7B 0.9800
C7 H7C 0.9800
C8 H8A 0.9800
C8 H8B 0.9800
C8 H8C 0.9800
C9 H9A 0.9800
C9 H9B 0.9800
C9 H9C 0.9800
C10 H10A 0.9800
C10 H10B 0.9800
C10 H10C 0.9800
C11 C16 1.404(14)
C11 C12 1.410(14)
C12 C13 1.359(15)
C12 H12 0.9500
C13 C14 1.425(17)
C13 H13 0.9500
C14 C15 1.306(17)
C14 H14 0.9500
C15 C16 1.338(15)
C15 H15 0.9500
C16 H16 0.9500
C17 C22 1.426(14)
C17 C18 1.453(15)
C18 C19 1.426(16)
C18 H18 0.9500
C19 C20 1.390(18)
C19 H19 0.9500
C20 C21 1.437(17)
C20 H20 0.9500
C21 C22 1.390(14)
C21 H21 0.9500
C22 H22 0.9500
C23 C24 1.376(15)
C23 C28 1.419(14)
C24 C25 1.418(15)
C24 H24 0.9500
C25 C26 1.431(17)
C25 H25 0.9500
C26 C27 1.331(18)
C26 H26 0.9500
C27 C28 1.409(15)
C27 H27 0.9500
C28 H28 0.9500
C29 C30 1.377(15)
C29 C34 1.437(15)
C30 C31 1.430(14)
C30 H30 0.9500
C31 C32 1.376(16)
C31 H31 0.9500
C32 C33 1.428(16)
C32 H32 0.9500
C33 C34 1.354(14)
C33 H33 0.9500
C34 H34 0.9500
C35 C36 1.552(11)
C35 H35A 0.9900
C35 H35B 0.9900
C36 C37 1.548(14)
C36 H36 1.0000
C37 C50 1.517(13)
C37 H37A 0.9900
C37 H37B 0.9900
C38 C39 1.396(14)
C38 H38 0.9500
C39 C40 1.292(17)
C39 C41 1.561(17)
C40 H40A 0.9500
C40 H40B 0.9500
C41 H41A 0.9800
C41 H41B 0.9800
C41 H41C 0.9800
C50 C55 1.367(14)
C50 C51 1.406(15)
C51 C52 1.337(15)
C51 H51 0.9500
C52 C53 1.398(16)
C52 H52 0.9500
C53 C54 1.323(16)
C53 H53 0.9500
C54 C55 1.431(15)
C54 H54 0.9500
C55 H55 0.9500
Sb1 F3 1.839(7)
Sb1 F6 1.844(7)
Sb1 F1 1.858(6)
Sb1 F4 1.864(6)
Sb1 F2 1.867(6)
Sb1 F5 1.879(6)
Sb2 F9 1.843(9)
Sb2 F10 1.866(9)
Sb2 F11 1.867(9)
Sb2 F12 1.882(9)
Sb2 F7 1.892(8)
Sb2 F8 1.901(9)

loop_
_geom_torsion_atom_site_label_1
_geom_torsion_atom_site_label_2
_geom_torsion_atom_site_label_3
_geom_torsion_atom_site_label_4
_geom_torsion
C3 Rh P1 C17 118.7(5)
O Rh P1 C17 -51.8(4)
C1 Rh P1 C17 48.9(5)
C5 Rh P1 C17 36.4(6)
C2 Rh P1 C17 83.8(5)
C4 Rh P1 C17 119.3(8)
P2 Rh P1 C17 -138.6(4)
C3 Rh P1 C11 -6.4(5)
O Rh P1 C11 -176.9(4)
C1 Rh P1 C11 -76.2(5)
C5 Rh P1 C11 -88.6(6)
C2 Rh P1 C11 -41.2(5)
C4 Rh P1 C11 -5.8(8)
P2 Rh P1 C11 96.4(4)
C3 Rh P1 C36 -125.0(4)
O Rh P1 C36 64.4(4)
C1 Rh P1 C36 165.1(4)
C5 Rh P1 C36 152.7(6)
C2 Rh P1 C36 -159.9(4)
C4 Rh P1 C36 -124.4(7)
P2 Rh P1 C36 -22.3(3)
C3 Rh P2 C23 -131.6(5)
O Rh P2 C23 25.3(4)
C1 Rh P2 C23 -95.3(11)
C5 Rh P2 C23 -65.9(5)
C2 Rh P2 C23 -153.2(5)
C4 Rh P2 C23 -92.2(5)
P1 Rh P2 C23 110.8(4)
C3 Rh P2 C35 112.0(5)
O Rh P2 C35 -91.1(4)
C1 Rh P2 C35 148.3(11)
C5 Rh P2 C35 177.7(5)
C2 Rh P2 C35 90.4(5)
C4 Rh P2 C35 151.4(4)
P1 Rh P2 C35 -5.6(4)
C3 Rh P2 C29 -9.9(5)
O Rh P2 C29 147.0(5)
C1 Rh P2 C29 26.4(11)
C5 Rh P2 C29 55.8(6)
C2 Rh P2 C29 -31.5(6)
C4 Rh P2 C29 29.5(5)
P1 Rh P2 C29 -127.5(5)
C3 Rh O C38 -78.1(12)
C1 Rh O C38 -28.6(10)
C5 Rh O C38 -66.3(9)
C2 Rh O C38 -16.0(11)
C4 Rh O C38 -94.2(10)
P1 Rh O C38 81.9(9)
P2 Rh O C38 165.4(9)
C3 Rh C1 C2 -36.2(6)
O Rh C1 C2 165.0(6)
C5 Rh C1 C2 -114.7(8)
C4 Rh C1 C2 -79.7(6)
P1 Rh C1 C2 75.8(6)
P2 Rh C1 C2 -76.3(12)
C3 Rh C1 C5 78.5(6)
O Rh C1 C5 -80.3(5)
C2 Rh C1 C5 114.7(8)
C4 Rh C1 C5 35.0(5)
P1 Rh C1 C5 -169.5(5)
P2 Rh C1 C5 38.4(13)
C3 Rh C1 C6 -161.6(11)
O Rh C1 C6 39.7(10)
C5 Rh C1 C6 120.0(12)
C2 Rh C1 C6 -125.3(12)
C4 Rh C1 C6 154.9(11)
P1 Rh C1 C6 -49.5(10)
P2 Rh C1 C6 158.4(7)
C5 C1 C2 C3 -5.4(10)
C6 C1 C2 C3 -175.4(10)
Rh C1 C2 C3 57.9(6)
C5 C1 C2 C7 168.2(8)
C6 C1 C2 C7 -1.8(16)
Rh C1 C2 C7 -128.5(9)
C5 C1 C2 Rh -63.3(6)
C6 C1 C2 Rh 126.7(11)
C3 Rh C2 C1 121.1(9)
O Rh C2 C1 -21.4(8)
C5 Rh C2 C1 40.1(6)
C4 Rh C2 C1 81.2(7)
P1 Rh C2 C1 -113.6(6)
P2 Rh C2 C1 156.5(5)
O Rh C2 C3 -142.5(6)
C1 Rh C2 C3 -121.1(9)
C5 Rh C2 C3 -81.1(6)
C4 Rh C2 C3 -39.9(6)
P1 Rh C2 C3 125.3(6)
P2 Rh C2 C3 35.3(8)
C3 Rh C2 C7 -117.9(12)
O Rh C2 C7 99.5(10)
C1 Rh C2 C7 120.9(12)
C5 Rh C2 C7 161.0(11)
C4 Rh C2 C7 -157.9(11)
P1 Rh C2 C7 7.3(10)
P2 Rh C2 C7 -82.6(10)
C1 C2 C3 C4 7.5(11)
C7 C2 C3 C4 -166.2(9)
Rh C2 C3 C4 67.5(6)
C1 C2 C3 C8 169.7(9)
C7 C2 C3 C8 -3.9(16)
Rh C2 C3 C8 -130.3(10)
C1 C2 C3 Rh -60.0(7)
C7 C2 C3 Rh 126.4(9)
O Rh C3 C2 90.8(9)
C1 Rh C3 C2 34.1(6)
C5 Rh C3 C2 77.5(6)
C4 Rh C3 C2 114.0(8)
P1 Rh C3 C2 -66.4(6)
P2 Rh C3 C2 -156.4(5)
O Rh C3 C4 -23.2(10)
C1 Rh C3 C4 -79.8(6)
C5 Rh C3 C4 -36.5(5)
C2 Rh C3 C4 -114.0(8)
P1 Rh C3 C4 179.6(5)
P2 Rh C3 C4 89.6(5)
O Rh C3 C8 -143.2(8)
C1 Rh C3 C8 160.1(11)
C5 Rh C3 C8 -156.6(11)
C2 Rh C3 C8 125.9(13)
C4 Rh C3 C8 -120.1(12)
P1 Rh C3 C8 59.5(10)
P2 Rh C3 C8 -30.5(10)
C2 C3 C4 C5 -6.3(10)
C8 C3 C4 C5 -169.6(9)
Rh C3 C4 C5 60.5(6)
C2 C3 C4 C9 166.7(9)
C8 C3 C4 C9 3.4(15)
Rh C3 C4 C9 -126.4(10)
C2 C3 C4 Rh -66.8(6)
C8 C3 C4 Rh 129.8(9)
C3 Rh C4 C5 -116.7(8)
O Rh C4 C5 52.4(6)
C1 Rh C4 C5 -37.1(6)
C2 Rh C4 C5 -77.4(6)
P1 Rh C4 C5 -117.6(7)
P2 Rh C4 C5 143.9(5)
O Rh C4 C3 169.1(5)
C1 Rh C4 C3 79.7(6)
C5 Rh C4 C3 116.7(8)
C2 Rh C4 C3 39.3(5)
P1 Rh C4 C3 -0.9(10)
P2 Rh C4 C3 -99.4(5)
C3 Rh C4 C9 120.9(13)
O Rh C4 C9 -70.0(11)
C1 Rh C4 C9 -159.5(11)
C5 Rh C4 C9 -122.4(13)
C2 Rh C4 C9 160.2(12)
P1 Rh C4 C9 120.0(9)
P2 Rh C4 C9 21.5(10)
C3 C4 C5 C1 3.1(11)
C9 C4 C5 C1 -170.0(9)
Rh C4 C5 C1 61.4(7)
C3 C4 C5 C10 -177.8(9)
C9 C4 C5 C10 9.1(15)
Rh C4 C5 C10 -119.6(9)
C3 C4 C5 Rh -58.2(6)
C9 C4 C5 Rh 128.7(10)
C2 C1 C5 C4 1.3(11)
C6 C1 C5 C4 171.8(9)
Rh C1 C5 C4 -63.0(7)
C2 C1 C5 C10 -177.7(8)
C6 C1 C5 C10 -7.3(15)
Rh C1 C5 C10 118.0(9)
C2 C1 C5 Rh 64.3(6)
C6 C1 C5 Rh -125.3(9)
C3 Rh C5 C4 39.0(6)
O Rh C5 C4 -135.4(5)
C1 Rh C5 C4 119.8(8)
C2 Rh C5 C4 82.4(6)
P1 Rh C5 C4 138.7(5)
P2 Rh C5 C4 -47.6(6)
C3 Rh C5 C1 -80.8(6)
O Rh C5 C1 104.8(5)
C2 Rh C5 C1 -37.4(5)
C4 Rh C5 C1 -119.8(8)
P1 Rh C5 C1 18.9(8)
P2 Rh C5 C1 -167.4(4)
C3 Rh C5 C10 159.8(9)
O Rh C5 C10 -14.6(8)
C1 Rh C5 C10 -119.4(10)
C2 Rh C5 C10 -156.8(9)
C4 Rh C5 C10 120.8(10)
P1 Rh C5 C10 -100.5(8)
P2 Rh C5 C10 73.2(8)
C17 P1 C11 C16 19.7(10)
C36 P1 C11 C16 -94.9(9)
Rh P1 C11 C16 147.7(8)
C17 P1 C11 C12 -162.9(8)
C36 P1 C11 C12 82.5(9)
Rh P1 C11 C12 -35.0(10)
C16 C11 C12 C13 -4.0(16)
P1 C11 C12 C13 178.4(9)
C11 C12 C13 C14 4.7(17)
C12 C13 C14 C15 -7.8(17)
C13 C14 C15 C16 10.7(19)
C14 C15 C16 C11 -10.0(18)
C12 C11 C16 C15 6.2(15)
P1 C11 C16 C15 -176.3(9)
C11 P1 C17 C22 -134.8(9)
C36 P1 C17 C22 -20.3(11)
Rh P1 C17 C22 94.6(9)
C11 P1 C17 C18 50.5(10)
C36 P1 C17 C18 165.0(9)
Rh P1 C17 C18 -80.2(9)
C22 C17 C18 C19 -1.1(16)
P1 C17 C18 C19 173.9(9)
C17 C18 C19 C20 0(2)
C18 C19 C20 C21 3(2)
C19 C20 C21 C22 -3.8(19)
C20 C21 C22 C17 2.6(19)
C18 C17 C22 C21 -0.1(17)
P1 C17 C22 C21 -174.9(9)
C35 P2 C23 C24 170.9(8)
C29 P2 C23 C24 -79.1(8)
Rh P2 C23 C24 53.3(8)
C35 P2 C23 C28 -5.9(9)
C29 P2 C23 C28 104.1(8)
Rh P2 C23 C28 -123.6(7)
C28 C23 C24 C25 -3.6(14)
P2 C23 C24 C25 179.5(8)
C23 C24 C25 C26 1.4(15)
C24 C25 C26 C27 1.7(16)
C25 C26 C27 C28 -2.7(18)
C26 C27 C28 C23 0.5(17)
C24 C23 C28 C27 2.6(14)
P2 C23 C28 C27 179.5(7)
C23 P2 C29 C30 36.3(9)
C35 P2 C29 C30 147.4(8)
Rh P2 C29 C30 -89.0(9)
C23 P2 C29 C34 -139.8(8)
C35 P2 C29 C34 -28.7(9)
Rh P2 C29 C34 94.8(8)
C34 C29 C30 C31 -5.4(15)
P2 C29 C30 C31 178.4(7)
C29 C30 C31 C32 5.9(15)
C30 C31 C32 C33 -2.0(15)
C31 C32 C33 C34 -2.1(15)
C32 C33 C34 C29 2.5(15)
C30 C29 C34 C33 1.3(14)
P2 C29 C34 C33 177.5(7)
C23 P2 C35 C36 -80.6(8)
C29 P2 C35 C36 170.7(7)
Rh P2 C35 C36 38.7(8)
P2 C35 C36 C37 176.0(7)
P2 C35 C36 P1 -58.7(8)
C17 P1 C36 C37 -63.9(8)
C11 P1 C36 C37 50.5(8)
Rh P1 C36 C37 176.0(6)
C17 P1 C36 C35 172.7(7)
C11 P1 C36 C35 -72.9(8)
Rh P1 C36 C35 52.6(8)
C35 C36 C37 C50 -68.6(11)
P1 C36 C37 C50 170.7(6)
Rh O C38 C39 -177.5(9)
O C38 C39 C40 163.9(13)
O C38 C39 C41 -11.4(18)
C36 C37 C50 C55 116.2(11)
C36 C37 C50 C51 -58.6(12)
C55 C50 C51 C52 -0.4(16)
C37 C50 C51 C52 174.4(10)
C50 C51 C52 C53 2.6(17)
C51 C52 C53 C54 -5.0(17)
C52 C53 C54 C55 5.5(18)
C51 C50 C55 C54 0.8(16)
C37 C50 C55 C54 -174.0(10)
C53 C54 C55 C50 -3.6(18)

loop_
_platon_squeeze_void_nr
_platon_squeeze_void_average_x
_platon_squeeze_void_average_y
_platon_squeeze_void_average_z
_platon_squeeze_void_volume
_platon_squeeze_void_count_electrons
_platon_squeeze_void_content
1 -0.040 0.250 0.000 462 206 ' '
2 -0.008 0.750 0.500 462 206 ' '
